data_4511863
loop_
_publ_author_name
'Miyake, Ryosuke'
'Nakagawa, Yuki'
'Hase, Mariko'

_publ_section_title
;
 Selective Thermal Elongation of Metal--Metal Distances in the
 Two-Dimensional Assembly of Ag(I) Ions Templated by Assembled Peptide
 Ligands
;
_journal_issue 10
_journal_name_full 'Crystal Growth &amp; Design'
_journal_page_first 4882
_journal_paper_doi 10.1021/cg5009347
_journal_volume 14
_journal_year 2014
_chemical_absolute_configuration ad
_chemical_formula_sum 'C7 H11 Ag2 N3 O5'
_chemical_formula_weight 432.93
_space_group_crystal_system monoclinic
_space_group_IT_number 4
_space_group_name_Hall 'P 2yb'
_space_group_name_H-M_alt 'P 1 21 1'
_symmetry_space_group_name_Hall 'P 2yb'
_symmetry_space_group_name_H-M 'P 1 21 1'
_atom_sites_solution_hydrogens geom
_cell_angle_alpha 90
_cell_angle_beta 103.104(3)
_cell_angle_gamma 90
_cell_formula_units_Z 2
_cell_length_a 4.8387(9)
_cell_length_b 19.991(4)
_cell_length_c 5.5464(10)
_cell_measurement_temperature 273
_cell_volume 522.54(17)
_computing_cell_refinement 'SAINT V8.32B (Bruker AXS)'
_computing_data_collection 'Bruker SMART APEXII ULTRA'
_computing_data_reduction 'SAINT V8.32B (Bruker AXS)'
_computing_molecular_graphics 'XSHELL V6.3.1 (Bruker AXS)'
_computing_publication_material 'Generate Report (Bruker AXS)'
_computing_structure_refinement 'SHELXL-2013 (Sheldrick, 2013)'
_computing_structure_solution 'SHELXS-97 (Sheldrick, 1997)'
_diffrn_ambient_temperature 273
_diffrn_detector_area_resol_mean 8.333
_diffrn_measured_fraction_theta_full 0.962
_diffrn_measured_fraction_theta_max 0.962
_diffrn_measurement_device_type 'Bruker D8 goniometer'
_diffrn_measurement_method 'omega scans'
_diffrn_radiation_monochromator 'multilayered conforcal mirror'
_diffrn_radiation_type MoK\a
_diffrn_radiation_wavelength 0.71073
_diffrn_reflns_av_R_equivalents 0.0173
_diffrn_reflns_limit_h_max 5
_diffrn_reflns_limit_h_min -6
_diffrn_reflns_limit_k_max 24
_diffrn_reflns_limit_k_min -27
_diffrn_reflns_limit_l_max 7
_diffrn_reflns_limit_l_min -7
_diffrn_reflns_number 3724
_diffrn_reflns_theta_full 30.49
_diffrn_reflns_theta_max 30.49
_diffrn_reflns_theta_min 2.04
_diffrn_source 'rotating-anode X-ray tube'
_diffrn_source_type 'Bruker Tourbo X-ray Source'
_exptl_absorpt_coefficient_mu 3.762
_exptl_absorpt_correction_T_max 0.96
_exptl_absorpt_correction_T_min 0.82
_exptl_absorpt_correction_type empirical
_exptl_absorpt_process_details 'SADABS V2012/1 (Bruker AXS)'
_exptl_crystal_colour colorless
_exptl_crystal_density_diffrn 2.752
_exptl_crystal_density_method 'not measured'
_exptl_crystal_description plate
_exptl_crystal_F_000 416
_exptl_crystal_size_max 0.055
_exptl_crystal_size_mid 0.023
_exptl_crystal_size_min 0.010
_refine_diff_density_max 2.038
_refine_diff_density_min -1.330
_refine_ls_abs_structure_details
;
Flack x determined using 876 quotients [(I+)-(I-)]/[(I+)+(I-)]
(Parsons and Flack (2004), Acta Cryst. A60, s61).
;
_refine_ls_abs_structure_Flack 0.01(3)
_refine_ls_extinction_method none
_refine_ls_goodness_of_fit_ref 1.054
_refine_ls_hydrogen_treatment constr
_refine_ls_matrix_type full
_refine_ls_number_parameters 154
_refine_ls_number_reflns 2560
_refine_ls_number_restraints 1
_refine_ls_restrained_S_all 1.054
_refine_ls_R_factor_all 0.0374
_refine_ls_R_factor_gt 0.0315
_refine_ls_shift/su_max 0.000
_refine_ls_shift/su_mean 0.000
_refine_ls_structure_factor_coef Fsqd
_refine_ls_weighting_details 'w=1/[\s^2^(Fo^2^)+(0.0246P)^2^+0.9725P] where P=(Fo^2^+2Fc^2^)/3'
_refine_ls_weighting_scheme calc
_refine_ls_wR_factor_gt 0.0666
_refine_ls_wR_factor_ref 0.0690
_reflns_number_gt 2295
_reflns_number_total 2560
_reflns_threshold_expression 'I > 2\s(I)'
_cod_data_source_file cg5009347_si_001.cif
_cod_data_source_block p21_273K
_cod_depositor_comments 'Adding full bibliography for 4511859--4511871.cif.'
_cod_database_code 4511863

loop_
_space_group_symop_operation_xyz
'x, y, z'
'-x, y+1/2, -z'

loop_
_atom_site_type_symbol
_atom_site_label
_atom_site_fract_x
_atom_site_fract_y
_atom_site_fract_z
_atom_site_U_iso_or_equiv
_atom_site_adp_type
_atom_site_calc_flag
_atom_site_refinement_flags_adp
_atom_site_refinement_flags_posn
_atom_site_occupancy
Ag Ag1 0.21038(12) 0.85742(2) 0.43553(10) 0.03388(15) Uani d . . 1
Ag Ag2 -0.43213(12) 0.86735(3) -0.00767(10) 0.03458(15) Uani d . . 1
C C1 -0.0247(15) 0.7566(4) 0.0317(13) 0.0244(14) Uani d . . 1
C C2 0.1395(17) 0.6950(4) 0.1452(14) 0.0264(15) Uani d . . 1
H H2A 0.3037 0.6892 0.0745 0.032 Uiso calc U R 1
H H2B 0.0199 0.6558 0.1042 0.032 Uiso calc U R 1
C C3 0.2376(14) 0.7006(3) 0.4271(12) 0.0175(13) Uani d . . 1
H H3 0.0705 0.7044 0.4983 0.021 Uiso calc U R 1
C C4 0.4007(13) 0.6370(3) 0.5271(13) 0.0203(13) Uani d . . 1
C C5 0.3855(14) 0.5247(3) 0.6921(13) 0.0197(13) Uani d . . 1
H H5 0.5604 0.5201 0.6326 0.024 Uiso calc U R 1
C C6 0.4665(17) 0.5261(4) 0.9726(15) 0.0259(15) Uani d . . 1
H H6A 0.5792 0.5657 1.0272 0.031 Uiso calc U R 1
H H6B 0.296 0.5286 1.0364 0.031 Uiso calc U R 1
C C7 0.1920(15) 0.4655(4) 0.5903(13) 0.0221(14) Uani d . . 1
N N1 0.4154(12) 0.7601(3) 0.4946(12) 0.0225(12) Uani d . . 1
H H1A 0.5632 0.759 0.4022 0.027 Uiso calc U R 1
H H1B 0.5079 0.7566 0.6686 0.027 Uiso calc U R 1
N N2 0.2502(12) 0.5875(3) 0.5946(12) 0.0234(12) Uani d . . 1
H H2 0.0708 0.5926 0.5806 0.028 Uiso calc U R 1
N N3 0.6307(15) 0.4657(3) 1.0733(12) 0.0286(14) Uani d . . 1
H H3A 0.6922 0.4715 1.2511 0.034 Uiso calc U R 1
H H3B 0.8004 0.4649 1.0079 0.034 Uiso calc U R 1
O O1 0.0592(14) 0.7894(4) -0.1281(11) 0.0483(17) Uani d . . 1
O O2 -0.2418(12) 0.7715(3) 0.1096(12) 0.0403(15) Uani d . . 1
O O3 0.6575(11) 0.6323(3) 0.5380(14) 0.0446(17) Uani d . . 1
O O4 0.2592(16) 0.4290(4) 0.4355(14) 0.059(2) Uani d . . 1
O O5 -0.0239(12) 0.4564(3) 0.6760(12) 0.0368(14) Uani d . . 1

loop_
_atom_site_aniso_label
_atom_site_aniso_U_11
_atom_site_aniso_U_22
_atom_site_aniso_U_33
_atom_site_aniso_U_12
_atom_site_aniso_U_13
_atom_site_aniso_U_23
Ag1 0.0383(3) 0.0162(2) 0.0414(3) 0.0077(2) -0.0031(2) -0.0041(2)
Ag2 0.0404(3) 0.0218(3) 0.0369(3) 0.0078(2) -0.0009(2) -0.0044(2)
C1 0.023(4) 0.024(4) 0.024(4) -0.001(3) 0.000(3) -0.006(3)
C2 0.031(4) 0.019(3) 0.028(4) 0.003(3) 0.003(3) -0.003(3)
C3 0.017(3) 0.011(3) 0.025(3) -0.002(2) 0.005(3) 0.003(2)
C4 0.016(3) 0.019(3) 0.028(3) 0.003(2) 0.007(3) 0.004(2)
C5 0.019(3) 0.012(3) 0.030(4) 0.003(2) 0.007(3) 0.004(2)
C6 0.029(4) 0.018(4) 0.029(4) 0.001(3) 0.002(3) 0.001(3)
C7 0.024(3) 0.017(3) 0.024(4) 0.002(3) 0.002(3) 0.001(3)
N1 0.022(3) 0.014(3) 0.030(3) 0.002(2) 0.001(2) 0.000(2)
N2 0.017(3) 0.016(3) 0.038(4) 0.0035(19) 0.009(3) 0.009(2)
N3 0.034(3) 0.024(3) 0.026(3) 0.003(3) 0.003(3) 0.005(3)
O1 0.053(4) 0.062(4) 0.034(3) 0.015(3) 0.020(3) 0.022(3)
O2 0.036(3) 0.031(3) 0.063(4) 0.018(3) 0.029(3) 0.023(3)
O3 0.015(2) 0.028(3) 0.094(5) 0.006(2) 0.019(3) 0.026(3)
O4 0.054(4) 0.070(5) 0.059(5) -0.024(4) 0.027(4) -0.037(4)
O5 0.025(3) 0.030(3) 0.057(4) -0.011(2) 0.013(3) -0.008(3)

loop_
_atom_type_symbol
_atom_type_description
_atom_type_scat_dispersion_real
_atom_type_scat_dispersion_imag
_atom_type_scat_source
C C 0.0033 0.0016 'International Tables Vol C Tables 4.2.6.8 and 6.1.1.4'
H H 0.0000 0.0000 'International Tables Vol C Tables 4.2.6.8 and 6.1.1.4'
N N 0.0061 0.0033 'International Tables Vol C Tables 4.2.6.8 and 6.1.1.4'
O O 0.0106 0.0060 'International Tables Vol C Tables 4.2.6.8 and 6.1.1.4'
Ag Ag -0.8971 1.1015 'International Tables Vol C Tables 4.2.6.8 and 6.1.1.4'

loop_
_geom_angle_atom_site_label_1
_geom_angle_atom_site_label_2
_geom_angle_atom_site_label_3
_geom_angle_site_symmetry_1
_geom_angle_site_symmetry_3
_geom_angle
N1 Ag1 O5 . 2_556 171.5(2)
N1 Ag1 Ag2 . 1_656 77.33(16)
O5 Ag1 Ag2 2_556 1_656 108.30(17)
N1 Ag1 Ag2 . 1_655 82.43(17)
O5 Ag1 Ag2 2_556 1_655 89.27(16)
Ag2 Ag1 Ag2 1_656 1_655 117.06(3)
O2 Ag2 N3 . 2_556 172.0(3)
O2 Ag2 Ag1 . 1_454 109.7(2)
N3 Ag2 Ag1 2_556 1_454 76.86(17)
O2 Ag2 Ag1 . 1_455 88.98(15)
N3 Ag2 Ag1 2_556 1_455 83.90(18)
Ag1 Ag2 Ag1 1_454 1_455 117.06(3)
O1 C1 O2 . . 123.6(8)
O1 C1 C2 . . 119.8(7)
O2 C1 C2 . . 116.6(7)
C1 C2 C3 . . 112.0(6)
C1 C2 H2A . . 109.2
C3 C2 H2A . . 109.2
C1 C2 H2B . . 109.2
C3 C2 H2B . . 109.2
H2A C2 H2B . . 107.9
N1 C3 C2 . . 110.4(6)
N1 C3 C4 . . 110.9(5)
C2 C3 C4 . . 108.9(6)
N1 C3 H3 . . 108.9
C2 C3 H3 . . 108.9
C4 C3 H3 . . 108.9
O3 C4 N2 . . 122.6(6)
O3 C4 C3 . . 120.7(6)
N2 C4 C3 . . 116.7(5)
N2 C5 C6 . . 110.7(6)
N2 C5 C7 . . 110.0(6)
C6 C5 C7 . . 112.7(6)
N2 C5 H5 . . 107.7
C6 C5 H5 . . 107.7
C7 C5 H5 . . 107.7
N3 C6 C5 . . 111.3(6)
N3 C6 H6A . . 109.4
C5 C6 H6A . . 109.4
N3 C6 H6B . . 109.4
C5 C6 H6B . . 109.4
H6A C6 H6B . . 108.0
O4 C7 O5 . . 123.7(8)
O4 C7 C5 . . 118.7(7)
O5 C7 C5 . . 117.6(6)
C3 N1 Ag1 . . 117.8(4)
C3 N1 H1A . . 107.9
Ag1 N1 H1A . . 107.9
C3 N1 H1B . . 107.9
Ag1 N1 H1B . . 107.9
H1A N1 H1B . . 107.2
C4 N2 C5 . . 121.0(5)
C4 N2 H2 . . 119.5
C5 N2 H2 . . 119.5
C6 N3 Ag2 . 2_546 119.5(5)
C6 N3 H3A . . 107.4
Ag2 N3 H3A 2_546 . 107.4
C6 N3 H3B . . 107.4
Ag2 N3 H3B 2_546 . 107.4
H3A N3 H3B . . 107.0
C1 O2 Ag2 . . 116.0(5)
C7 O5 Ag1 . 2_546 110.3(5)

loop_
_geom_bond_atom_site_label_1
_geom_bond_atom_site_label_2
_geom_bond_site_symmetry_2
_geom_bond_distance
Ag1 N1 . 2.174(6)
Ag1 O5 2_556 2.204(6)
Ag1 Ag2 1_656 3.1853(9)
Ag1 Ag2 1_655 3.3170(9)
Ag2 O2 . 2.161(6)
Ag2 N3 2_556 2.183(7)
Ag2 Ag1 1_454 3.1853(9)
Ag2 Ag1 1_455 3.3170(9)
C1 O1 . 1.242(9)
C1 O2 . 1.259(9)
C1 C2 . 1.523(10)
C2 C3 . 1.532(10)
C2 H2A . 0.97
C2 H2B . 0.97
C3 N1 . 1.467(8)
C3 C4 . 1.533(9)
C3 H3 . 0.98
C4 O3 . 1.234(8)
C4 N2 . 1.332(9)
C5 N2 . 1.462(8)
C5 C6 . 1.516(10)
C5 C7 . 1.535(10)
C5 H5 . 0.98
C6 N3 . 1.483(10)
C6 H6A . 0.97
C6 H6B . 0.97
C7 O4 . 1.225(9)
C7 O5 . 1.255(9)
N1 H1A . 0.97
N1 H1B . 0.97
N2 H2 . 0.86
N3 Ag2 2_546 2.183(7)
N3 H3A . 0.97
N3 H3B . 0.97
O5 Ag1 2_546 2.204(6)
